data_8102014
loop_
_publ_author_name
'Wang, X.-L.'

_publ_section_title
;
Refinement of the crystal structure of sinoacutine, C~19~H~21~NO~4~
;
_journal_issue 3
_journal_name_full 'Zeitschrift f\"ur Kristallographie - New Crystal Structures'
_journal_page_first 361
_journal_page_last 362
_journal_volume 221
_journal_year 2006
_chemical_formula_sum 'C19 H21 N O4'
_chemical_formula_weight 327.37
_chemical_name_systematic
; 
 sinoacutine 
;
_space_group_IT_number 19
_symmetry_cell_setting orthorhombic
_symmetry_space_group_name_Hall 'P 2ac 2ab'
_symmetry_space_group_name_H-M 'P 21 21 21'
_atom_sites_solution_hydrogens geom
_atom_sites_solution_primary direct
_atom_sites_solution_secondary difmap
_audit_creation_method SHELXL-97
_cell_angle_alpha 90.00
_cell_angle_beta 90.00
_cell_angle_gamma 90.00
_cell_formula_units_Z 4
_cell_length_a 10.817(2)
_cell_length_b 11.463(2)
_cell_length_c 13.025(2)
_cell_measurement_reflns_used 30
_cell_measurement_temperature 297(2)
_cell_measurement_theta_max 12.18
_cell_measurement_theta_min 2.44
_cell_volume 1615.0(5)
_computing_cell_refinement 'Siemens XSCANS'
_computing_data_collection 'Siemens XSCANS'
_computing_data_reduction 'Siemens SHELXTL'
_computing_molecular_graphics 'Siemens SHELXTL'
_computing_publication_material 'Siemens SHELXTL'
_computing_structure_refinement 'SHELXL-97 (Sheldrick, 1997)'
_computing_structure_solution 'SHELXS-97 (Sheldrick, 1990)'
_diffrn_ambient_temperature 297(2)
_diffrn_measured_fraction_theta_full 1.000
_diffrn_measured_fraction_theta_max 1.000
_diffrn_measurement_device_type 'Siemens P4'
_diffrn_measurement_method omega
_diffrn_radiation_monochromator graphite
_diffrn_radiation_source 'normal-focus sealed tube'
_diffrn_radiation_type MoK\a
_diffrn_radiation_wavelength 0.71073
_diffrn_reflns_av_R_equivalents 0.0110
_diffrn_reflns_av_sigmaI/netI 0.0449
_diffrn_reflns_limit_h_max 13
_diffrn_reflns_limit_h_min 0
_diffrn_reflns_limit_k_max 14
_diffrn_reflns_limit_k_min 0
_diffrn_reflns_limit_l_max 16
_diffrn_reflns_limit_l_min -1
_diffrn_reflns_number 2228
_diffrn_reflns_theta_full 26.99
_diffrn_reflns_theta_max 26.99
_diffrn_reflns_theta_min 2.37
_diffrn_standards_decay_% 1.94
_diffrn_standards_interval_count 97
_diffrn_standards_number 3
_exptl_absorpt_coefficient_mu 0.094
_exptl_absorpt_correction_type none
_exptl_crystal_colour brown
_exptl_crystal_density_diffrn 1.346
_exptl_crystal_density_method 'not measured'
_exptl_crystal_description block
_exptl_crystal_F_000 696
_exptl_crystal_size_max 0.48
_exptl_crystal_size_mid 0.38
_exptl_crystal_size_min 0.28
_refine_diff_density_max 0.151
_refine_diff_density_min -0.135
_refine_diff_density_rms 0.033
_refine_ls_abs_structure_details 'Flack H D (1983), Acta Cryst. A39, 876-881'
_refine_ls_abs_structure_Flack 0(10)
_refine_ls_extinction_coef 0.0269(18)
_refine_ls_extinction_expression Fc^*^=kFc[1+0.001xFc^2^\l^3^/sin(2\q)]^-1/4^
_refine_ls_extinction_method SHELXL
_refine_ls_goodness_of_fit_ref 0.981
_refine_ls_hydrogen_treatment mixed
_refine_ls_matrix_type full
_refine_ls_number_parameters 225
_refine_ls_number_reflns 2013
_refine_ls_number_restraints 0
_refine_ls_restrained_S_all 0.981
_refine_ls_R_factor_all 0.0592
_refine_ls_R_factor_gt 0.0381
_refine_ls_shift/su_max 0.000
_refine_ls_shift/su_mean 0.000
_refine_ls_structure_factor_coef Fsqd
_refine_ls_weighting_details 'calc w=1/[\s^2^(Fo^2^)+(0.0365P)^2^+0.0000P] where P=(Fo^2^+2Fc^2^)/3'
_refine_ls_weighting_scheme calc
_refine_ls_wR_factor_gt 0.0779
_refine_ls_wR_factor_ref 0.0831
_reflns_number_gt 1445
_reflns_number_total 2013
_reflns_threshold_expression >2sigma(I)
_cod_data_source_file 1267-1829.cff
_cod_data_source_block y2190
_cod_depositor_comments
;
The following automatic conversions were performed:
'_symmetry_cell_setting' value 'Orthorhombic' changed to 'orthorhombic'
according to '/home/saulius/struct/CIF-dictionaries/cif_core.dic'
dictionary named 'cif_core.dic' version 2.4.1 from 2010-06-29.

Automatic conversion script
Id: cif_fix_enum 1555 2011-01-17 13:19:09Z saulius 
;
_cod_original_sg_symbol_H-M P2(1)2(1)2(1)
_cod_database_code 8102014

loop_
_symmetry_equiv_pos_as_xyz
'x, y, z'
'-x+1/2, -y, z+1/2'
'-x, y+1/2, -z+1/2'
'x+1/2, -y+1/2, -z'

loop_
_atom_site_label
_atom_site_type_symbol
_atom_site_fract_x
_atom_site_fract_y
_atom_site_fract_z
_atom_site_U_iso_or_equiv
_atom_site_adp_type
_atom_site_occupancy
_atom_site_symmetry_multiplicity
_atom_site_Wyckoff_symbol
_atom_site_calc_flag
_atom_site_refinement_flags
_atom_site_disorder_assembly
_atom_site_disorder_group
O1 O 0.05831(16) 0.2702(2) 0.68968(14) 0.0585(6) Uani 1 4 a d . . .
O2 O 0.21088(17) 0.43990(19) 0.63827(13) 0.0474(5) Uani 1 4 a d . . .
O3 O 0.60864(16) 0.49527(18) 0.50712(13) 0.0493(5) Uani 1 4 a d . . .
O4 O 0.78471(16) 0.4468(2) 0.64249(17) 0.0643(6) Uani 1 4 a d . . .
N N 0.45223(19) 0.60454(19) 0.96691(16) 0.0363(5) Uani 1 4 a d . . .
C1 C 0.2679(2) 0.2623(2) 0.90933(19) 0.0420(7) Uani 1 4 a d . . .
H1 H 0.2787 0.2236 0.9715 0.050 Uiso 1 4 a calc R . .
C2 C 0.1719(2) 0.2299(2) 0.8458(2) 0.0423(7) Uani 1 4 a d . . .
H2 H 0.1202 0.1683 0.8635 0.051 Uiso 1 4 a calc R . .
C3 C 0.1541(2) 0.2901(2) 0.75607(18) 0.0389(7) Uani 1 4 a d . . .
C4 C 0.2347(2) 0.3789(2) 0.72621(17) 0.0336(6) Uani 1 4 a d . . .
C5 C 0.4615(2) 0.5063(2) 0.64487(18) 0.0349(6) Uani 1 4 a d . . .
H5 H 0.3978 0.5175 0.5980 0.042 Uiso 1 4 a calc R . .
C6 C 0.5755(2) 0.4926(2) 0.60869(18) 0.0375(6) Uani 1 4 a d . . .
C7 C 0.6815(2) 0.4702(2) 0.6757(2) 0.0445(7) Uani 1 4 a d . . .
C8 C 0.6565(2) 0.4776(3) 0.7852(2) 0.0433(7) Uani 1 4 a d . . .
H8 H 0.7225 0.4715 0.8307 0.052 Uiso 1 4 a calc R . .
C9 C 0.5171(2) 0.4960(2) 0.93644(18) 0.0379(6) Uani 1 4 a d . . .
H9 H 0.5960 0.4930 0.9732 0.045 Uiso 1 4 a calc R . .
C10 C 0.4455(2) 0.3845(2) 0.9606(2) 0.0429(7) Uani 1 4 a d . . .
H10A H 0.5040 0.3207 0.9667 0.051 Uiso 1 4 a calc R . .
H10B H 0.4056 0.3938 1.0267 0.051 Uiso 1 4 a calc R . .
C11 C 0.3488(2) 0.3510(2) 0.88279(19) 0.0352(6) Uani 1 4 a d . . .
C12 C 0.3372(2) 0.4074(2) 0.78695(18) 0.0318(6) Uani 1 4 a d . . .
C13 C 0.42958(19) 0.5046(2) 0.75726(16) 0.0307(5) Uani 1 4 a d . . .
C14 C 0.5437(2) 0.4927(2) 0.82304(18) 0.0334(6) Uani 1 4 a d . . .
C15 C 0.3717(2) 0.6247(2) 0.78631(18) 0.0355(6) Uani 1 4 a d . . .
H15A H 0.4283 0.6869 0.7678 0.043 Uiso 1 4 a calc R . .
H15B H 0.2955 0.6360 0.7483 0.043 Uiso 1 4 a calc R . .
C16 C 0.3448(2) 0.6301(2) 0.90162(19) 0.0383(7) Uani 1 4 a d . . .
H16A H 0.3144 0.7074 0.9183 0.046 Uiso 1 4 a calc R . .
H16B H 0.2796 0.5749 0.9175 0.046 Uiso 1 4 a calc R . .
C17 C -0.0483(2) 0.2158(3) 0.7300(2) 0.0627(10) Uani 1 4 a d . . .
H17A H -0.0305 0.1354 0.7444 0.075 Uiso 1 4 a calc R . .
H17B H -0.1142 0.2205 0.6807 0.075 Uiso 1 4 a calc R . .
H17C H -0.0727 0.2544 0.7921 0.075 Uiso 1 4 a calc R . .
C18 C 0.5152(3) 0.5287(3) 0.4377(2) 0.0610(9) Uani 1 4 a d . . .
H18A H 0.4490 0.4730 0.4401 0.073 Uiso 1 4 a calc R . .
H18B H 0.5487 0.5315 0.3695 0.073 Uiso 1 4 a calc R . .
H18C H 0.4844 0.6043 0.4562 0.073 Uiso 1 4 a calc R . .
C19 C 0.5399(3) 0.7029(3) 0.9657(2) 0.0540(8) Uani 1 4 a d . . .
H19A H 0.6085 0.6857 1.0099 0.065 Uiso 1 4 a calc R . .
H19B H 0.4990 0.7722 0.9894 0.065 Uiso 1 4 a calc R . .
H19C H 0.5693 0.7150 0.8970 0.065 Uiso 1 4 a calc R . .
H2O H 0.148(4) 0.418(4) 0.602(3) 0.118(16) Uiso 1 4 a d . . .

loop_
_atom_site_aniso_label
_atom_site_aniso_U_11
_atom_site_aniso_U_22
_atom_site_aniso_U_33
_atom_site_aniso_U_23
_atom_site_aniso_U_13
_atom_site_aniso_U_12
O1 0.0435(11) 0.0914(16) 0.0406(11) 0.0110(11) -0.0052(10) -0.0333(12)
O2 0.0398(10) 0.0709(14) 0.0314(10) 0.0146(10) -0.0089(9) -0.0176(10)
O3 0.0456(10) 0.0638(13) 0.0386(10) -0.0028(11) 0.0131(9) -0.0027(11)
O4 0.0380(11) 0.0807(15) 0.0744(14) 0.0004(13) 0.0188(11) 0.0179(11)
N 0.0362(12) 0.0422(13) 0.0306(12) -0.0008(10) -0.0059(10) -0.0008(11)
C1 0.0431(15) 0.0459(17) 0.0371(14) 0.0133(14) -0.0016(13) 0.0012(15)
C2 0.0409(15) 0.0454(16) 0.0407(15) 0.0062(14) 0.0054(13) -0.0080(14)
C3 0.0319(14) 0.0510(17) 0.0338(14) -0.0024(13) 0.0025(12) -0.0082(14)
C4 0.0283(13) 0.0487(16) 0.0238(12) 0.0026(12) 0.0023(11) -0.0019(13)
C5 0.0322(13) 0.0417(15) 0.0309(12) -0.0024(14) 0.0011(11) -0.0077(13)
C6 0.0389(14) 0.0378(15) 0.0359(14) -0.0020(14) 0.0081(12) -0.0041(14)
C7 0.0329(14) 0.0427(18) 0.0579(18) 0.0003(14) 0.0089(14) 0.0045(13)
C8 0.0264(13) 0.0560(18) 0.0476(16) -0.0010(15) -0.0084(12) 0.0055(14)
C9 0.0302(12) 0.0490(16) 0.0345(13) 0.0029(15) -0.0102(11) 0.0038(15)
C10 0.0454(16) 0.0455(17) 0.0377(15) 0.0083(14) -0.0084(14) 0.0017(14)
C11 0.0349(14) 0.0399(15) 0.0307(14) 0.0031(12) -0.0018(12) 0.0024(12)
C12 0.0280(12) 0.0376(14) 0.0297(13) -0.0003(12) 0.0022(11) 0.0004(12)
C13 0.0259(12) 0.0379(14) 0.0284(12) 0.0031(13) -0.0020(10) 0.0008(13)
C14 0.0272(12) 0.0358(14) 0.0373(13) -0.0001(13) -0.0046(11) 0.0009(13)
C15 0.0313(13) 0.0393(15) 0.0358(14) 0.0030(12) -0.0064(12) 0.0062(12)
C16 0.0359(15) 0.0433(16) 0.0356(14) -0.0018(13) 0.0008(12) 0.0066(13)
C17 0.0458(17) 0.091(3) 0.0507(19) 0.0040(19) -0.0007(16) -0.0318(19)
C18 0.0619(19) 0.087(3) 0.0341(15) 0.0079(17) 0.0105(15) -0.004(2)
C19 0.0659(19) 0.0541(18) 0.0419(17) -0.0009(15) -0.0065(16) -0.0138(17)

loop_
_atom_type_symbol
_atom_type_description
_atom_type_scat_dispersion_real
_atom_type_scat_dispersion_imag
_atom_type_scat_source
C C 0.0033 0.0000 'International Tables Vol C Tables 4.2.6.8 and 6.1.1.4'
H H 0.0000 0.0000 'International Tables Vol C Tables 4.2.6.8 and 6.1.1.4'
N N 0.0061 0.0000 'International Tables Vol C Tables 4.2.6.8 and 6.1.1.4'
O O 0.0106 0.0000 'International Tables Vol C Tables 4.2.6.8 and 6.1.1.4'

loop_
_geom_angle_atom_site_label_1
_geom_angle_atom_site_label_2
_geom_angle_atom_site_label_3
_geom_angle
_geom_angle_site_symmetry_1
_geom_angle_site_symmetry_3
_geom_angle_publ_flag
C3 O1 C17 117.2(2) . . ?
C4 O2 H2O 117(3) . . ?
C6 O3 C18 116.0(2) . . ?
C16 N C19 110.5(2) . . ?
C16 N C9 112.75(19) . . ?
C19 N C9 109.6(2) . . ?
C2 C1 C11 121.6(2) . . ?
C2 C1 H1 119.2 . . ?
C11 C1 H1 119.2 . . ?
C3 C2 C1 118.8(3) . . ?
C3 C2 H2 120.6 . . ?
C1 C2 H2 120.6 . . ?
O1 C3 C2 124.2(2) . . ?
O1 C3 C4 114.7(2) . . ?
C2 C3 C4 121.1(2) . . ?
O2 C4 C3 119.3(2) . . ?
O2 C4 C12 120.2(2) . . ?
C3 C4 C12 120.5(2) . . ?
C6 C5 C13 123.8(2) . . ?
C6 C5 H5 118.1 . . ?
C13 C5 H5 118.1 . . ?
C5 C6 O3 125.6(2) . . ?
C5 C6 C7 122.4(2) . . ?
O3 C6 C7 112.0(2) . . ?
O4 C7 C8 121.9(3) . . ?
O4 C7 C6 122.7(3) . . ?
C8 C7 C6 115.4(2) . . ?
C14 C8 C7 122.9(2) . . ?
C14 C8 H8 118.5 . . ?
C7 C8 H8 118.5 . . ?
N C9 C14 112.0(2) . . ?
N C9 C10 114.06(19) . . ?
C14 C9 C10 106.1(2) . . ?
N C9 H9 108.1 . . ?
C14 C9 H9 108.1 . . ?
C10 C9 H9 108.1 . . ?
C11 C10 C9 115.3(2) . . ?
C11 C10 H10A 108.5 . . ?
C9 C10 H10A 108.5 . . ?
C11 C10 H10B 108.5 . . ?
C9 C10 H10B 108.5 . . ?
H10A C10 H10B 107.5 . . ?
C1 C11 C12 120.0(2) . . ?
C1 C11 C10 117.2(2) . . ?
C12 C11 C10 122.7(2) . . ?
C4 C12 C11 117.6(2) . . ?
C4 C12 C13 122.6(2) . . ?
C11 C12 C13 119.6(2) . . ?
C5 C13 C14 111.45(19) . . ?
C5 C13 C12 113.7(2) . . ?
C14 C13 C12 108.79(19) . . ?
C5 C13 C15 108.5(2) . . ?
C14 C13 C15 105.7(2) . . ?
C12 C13 C15 108.42(18) . . ?
C8 C14 C9 123.0(2) . . ?
C8 C14 C13 123.6(2) . . ?
C9 C14 C13 113.44(19) . . ?
C16 C15 C13 110.5(2) . . ?
C16 C15 H15A 109.6 . . ?
C13 C15 H15A 109.6 . . ?
C16 C15 H15B 109.6 . . ?
C13 C15 H15B 109.6 . . ?
H15A C15 H15B 108.1 . . ?
N C16 C15 114.2(2) . . ?
N C16 H16A 108.7 . . ?
C15 C16 H16A 108.7 . . ?
N C16 H16B 108.7 . . ?
C15 C16 H16B 108.7 . . ?
H16A C16 H16B 107.6 . . ?
O1 C17 H17A 109.5 . . ?
O1 C17 H17B 109.5 . . ?
H17A C17 H17B 109.5 . . ?
O1 C17 H17C 109.5 . . ?
H17A C17 H17C 109.5 . . ?
H17B C17 H17C 109.5 . . ?
O3 C18 H18A 109.5 . . ?
O3 C18 H18B 109.5 . . ?
H18A C18 H18B 109.5 . . ?
O3 C18 H18C 109.5 . . ?
H18A C18 H18C 109.5 . . ?
H18B C18 H18C 109.5 . . ?
N C19 H19A 109.5 . . ?
N C19 H19B 109.5 . . ?
H19A C19 H19B 109.5 . . ?
N C19 H19C 109.5 . . ?
H19A C19 H19C 109.5 . . ?
H19B C19 H19C 109.5 . . ?

loop_
_geom_bond_atom_site_label_1
_geom_bond_atom_site_label_2
_geom_bond_distance
_geom_bond_site_symmetry_2
_geom_bond_publ_flag
O1 C3 1.368(3) . ?
O1 C17 1.413(3) . ?
O2 C4 1.366(3) . ?
O2 H2O 0.87(4) . ?
O3 C6 1.371(3) . ?
O3 C18 1.409(3) . ?
O4 C7 1.227(3) . ?
N C16 1.470(3) . ?
N C19 1.473(3) . ?
N C9 1.482(3) . ?
C1 C2 1.378(3) . ?
C1 C11 1.386(3) . ?
C1 H1 0.9300 . ?
C2 C3 1.371(3) . ?
C2 H2 0.9300 . ?
C3 C4 1.396(3) . ?
C4 C12 1.400(3) . ?
C5 C6 1.329(3) . ?
C5 C13 1.504(3) . ?
C5 H5 0.9300 . ?
C6 C7 1.464(3) . ?
C7 C8 1.453(4) . ?
C8 C14 1.327(3) . ?
C8 H8 0.9300 . ?
C9 C14 1.505(3) . ?
C9 C10 1.528(4) . ?
C9 H9 0.9800 . ?
C10 C11 1.505(3) . ?
C10 H10A 0.9700 . ?
C10 H10B 0.9700 . ?
C11 C12 1.411(3) . ?
C12 C13 1.546(3) . ?
C13 C14 1.509(3) . ?
C13 C15 1.560(3) . ?
C15 C16 1.531(3) . ?
C15 H15A 0.9700 . ?
C15 H15B 0.9700 . ?
C16 H16A 0.9700 . ?
C16 H16B 0.9700 . ?
C17 H17A 0.9600 . ?
C17 H17B 0.9600 . ?
C17 H17C 0.9600 . ?
C18 H18A 0.9600 . ?
C18 H18B 0.9600 . ?
C18 H18C 0.9600 . ?
C19 H19A 0.9600 . ?
C19 H19B 0.9600 . ?
C19 H19C 0.9600 . ?

loop_
_geom_hbond_atom_site_label_D
_geom_hbond_atom_site_label_H
_geom_hbond_atom_site_label_A
_geom_hbond_distance_DH
_geom_hbond_distance_HA
_geom_hbond_distance_DA
_geom_hbond_angle_DHA
_geom_hbond_site_symmetry_A
O2 H2O N 0.87(4) 2.08(4) 2.890(3) 155(4) 2_564

loop_
_geom_torsion_atom_site_label_1
_geom_torsion_atom_site_label_2
_geom_torsion_atom_site_label_3
_geom_torsion_atom_site_label_4
_geom_torsion
_geom_torsion_site_symmetry_1
_geom_torsion_site_symmetry_2
_geom_torsion_site_symmetry_3
_geom_torsion_site_symmetry_4
_geom_torsion_publ_flag
C11 C1 C2 C3 -2.3(4) . . . . ?
C17 O1 C3 C2 22.4(4) . . . . ?
C17 O1 C3 C4 -157.2(3) . . . . ?
C1 C2 C3 O1 -176.4(2) . . . . ?
C1 C2 C3 C4 3.2(4) . . . . ?
O1 C3 C4 O2 2.2(3) . . . . ?
C2 C3 C4 O2 -177.4(2) . . . . ?
O1 C3 C4 C12 -179.5(2) . . . . ?
C2 C3 C4 C12 0.9(4) . . . . ?
C13 C5 C6 O3 -179.0(3) . . . . ?
C13 C5 C6 C7 2.2(4) . . . . ?
C18 O3 C6 C5 7.6(4) . . . . ?
C18 O3 C6 C7 -173.4(2) . . . . ?
C5 C6 C7 O4 173.0(3) . . . . ?
O3 C6 C7 O4 -6.0(4) . . . . ?
C5 C6 C7 C8 -6.9(4) . . . . ?
O3 C6 C7 C8 174.1(2) . . . . ?
O4 C7 C8 C14 -173.9(3) . . . . ?
C6 C7 C8 C14 6.0(4) . . . . ?
C16 N C9 C14 49.4(3) . . . . ?
C19 N C9 C14 -74.1(2) . . . . ?
C16 N C9 C10 -71.1(3) . . . . ?
C19 N C9 C10 165.4(2) . . . . ?
N C9 C10 C11 82.4(3) . . . . ?
C14 C9 C10 C11 -41.4(3) . . . . ?
C2 C1 C11 C12 -2.6(4) . . . . ?
C2 C1 C11 C10 176.2(2) . . . . ?
C9 C10 C11 C1 -169.5(2) . . . . ?
C9 C10 C11 C12 9.3(4) . . . . ?
O2 C4 C12 C11 172.6(2) . . . . ?
C3 C4 C12 C11 -5.7(3) . . . . ?
O2 C4 C12 C13 -1.9(4) . . . . ?
C3 C4 C12 C13 179.8(2) . . . . ?
C1 C11 C12 C4 6.6(4) . . . . ?
C10 C11 C12 C4 -172.2(2) . . . . ?
C1 C11 C12 C13 -178.8(2) . . . . ?
C10 C11 C12 C13 2.4(4) . . . . ?
C6 C5 C13 C14 3.4(4) . . . . ?
C6 C5 C13 C12 -120.0(3) . . . . ?
C6 C5 C13 C15 119.4(3) . . . . ?
C4 C12 C13 C5 -41.2(3) . . . . ?
C11 C12 C13 C5 144.4(2) . . . . ?
C4 C12 C13 C14 -166.0(2) . . . . ?
C11 C12 C13 C14 19.6(3) . . . . ?
C4 C12 C13 C15 79.5(3) . . . . ?
C11 C12 C13 C15 -94.9(2) . . . . ?
C7 C8 C14 C9 177.7(3) . . . . ?
C7 C8 C14 C13 -0.4(5) . . . . ?
N C9 C14 C8 124.4(3) . . . . ?
C10 C9 C14 C8 -110.5(3) . . . . ?
N C9 C14 C13 -57.3(3) . . . . ?
C10 C9 C14 C13 67.8(3) . . . . ?
C5 C13 C14 C8 -4.3(4) . . . . ?
C12 C13 C14 C8 121.8(3) . . . . ?
C15 C13 C14 C8 -122.0(3) . . . . ?
C5 C13 C14 C9 177.4(2) . . . . ?
C12 C13 C14 C9 -56.5(3) . . . . ?
C15 C13 C14 C9 59.7(3) . . . . ?
C5 C13 C15 C16 -176.5(2) . . . . ?
C14 C13 C15 C16 -56.9(3) . . . . ?
C12 C13 C15 C16 59.6(3) . . . . ?
C19 N C16 C15 73.3(3) . . . . ?
C9 N C16 C15 -49.6(3) . . . . ?
C13 C15 C16 N 54.5(3) . . . . ?

loop_
_cod_related_entry_id
_cod_related_entry_database
_cod_related_entry_code
1 ChemSpider 16738455
